data_4121135
loop_
_publ_author_name
'Qi-Qiang Wang'
'Rowshan Ara Begum'
'Victor W. Day'
'Kristin Bowman-James'

_publ_section_title
;
 Chemical Mustard Containment Using Simple Palladium Pincer Complexes: The
 Influence of Molecular Walls
;
_journal_name_full 'Journal of the American Chemical Society'
_journal_page_first 17193
_journal_page_last 17199
_journal_paper_doi 10.1021/ja408770u
_journal_volume 135
_journal_year 2013
_chemical_formula_sum 'C23 H20 N4 O4 Pd'
_chemical_formula_weight 522.83
_chemical_name_systematic
; 
 ? 
;
_space_group_IT_number 15
_symmetry_cell_setting monoclinic
_symmetry_space_group_name_Hall '-C 2yc'
_symmetry_space_group_name_H-M 'C 1 2/c 1'
_atom_sites_solution_hydrogens difmap
_atom_sites_solution_primary direct
_atom_sites_solution_secondary difmap
_audit_creation_method SHELXTL
_cell_angle_alpha 90.00
_cell_angle_beta 130.9280(10)
_cell_angle_gamma 90.00
_cell_formula_units_Z 8
_cell_length_a 20.9568(12)
_cell_length_b 17.9591(10)
_cell_length_c 14.4943(8)
_cell_measurement_reflns_used 9478
_cell_measurement_temperature 100(2)
_cell_measurement_theta_max 68.90
_cell_measurement_theta_min 3.72
_cell_volume 4121.5(4)
_computing_cell_refinement 'Bruker SAINT'
_computing_data_collection 'Bruker APEX2'
_computing_data_reduction 'Bruker SAINT'
_computing_molecular_graphics 'Bruker SHELXTL'
_computing_publication_material 'Bruker SHELXTL'
_computing_structure_refinement 'Bruker SHELXTL'
_computing_structure_solution 'Bruker SHELXTL'
_diffrn_ambient_temperature 100(2)
_diffrn_measured_fraction_theta_full 0.990
_diffrn_measured_fraction_theta_max 0.962
_diffrn_measurement_device_type 'Bruker APEX-II CCD'
_diffrn_measurement_method '\f and \w scans'
_diffrn_radiation_monochromator 'Helios multilayer optics'
_diffrn_radiation_source 'Bruker MicroStar microfocus rotating anode'
_diffrn_radiation_type CuK\a
_diffrn_radiation_wavelength 1.54178
_diffrn_reflns_av_R_equivalents 0.0287
_diffrn_reflns_av_sigmaI/netI 0.0278
_diffrn_reflns_limit_h_max 25
_diffrn_reflns_limit_h_min -25
_diffrn_reflns_limit_k_max 20
_diffrn_reflns_limit_k_min -21
_diffrn_reflns_limit_l_max 15
_diffrn_reflns_limit_l_min -17
_diffrn_reflns_number 16319
_diffrn_reflns_theta_full 66.00
_diffrn_reflns_theta_max 69.40
_diffrn_reflns_theta_min 3.72
_exptl_absorpt_coefficient_mu 7.607
_exptl_absorpt_correction_T_max 1.000
_exptl_absorpt_correction_T_min 0.796
_exptl_absorpt_correction_type multi-scan
_exptl_crystal_colour gold
_exptl_crystal_density_diffrn 1.685
_exptl_crystal_description 'Rectangular parallelepiped'
_exptl_crystal_F_000 2112
_exptl_crystal_size_max 0.20
_exptl_crystal_size_mid 0.17
_exptl_crystal_size_min 0.13
_refine_diff_density_max 1.416
_refine_diff_density_min -0.834
_refine_diff_density_rms 0.147
_refine_ls_extinction_coef 0.00071(4)
_refine_ls_extinction_expression Fc^*^=kFc[1+0.001xFc^2^\l^3^/sin(2\q)]^-1/4^
_refine_ls_extinction_method SHELXL
_refine_ls_goodness_of_fit_ref 1.233
_refine_ls_hydrogen_treatment refall
_refine_ls_matrix_type full
_refine_ls_number_parameters 370
_refine_ls_number_reflns 3728
_refine_ls_number_restraints 6
_refine_ls_restrained_S_all 1.234
_refine_ls_R_factor_all 0.0329
_refine_ls_R_factor_gt 0.0329
_refine_ls_shift/su_max 0.000
_refine_ls_shift/su_mean 0.000
_refine_ls_structure_factor_coef Fsqd
_refine_ls_weighting_details 'calc w=1/[\s^2^(Fo^2^)+(0.0400P)^2^+27.4270P] where P=(Fo^2^+2Fc^2^)/3'
_refine_ls_weighting_scheme calc
_refine_ls_wR_factor_gt 0.0962
_refine_ls_wR_factor_ref 0.0962
_reflns_number_gt 3727
_reflns_number_total 3728
_reflns_threshold_expression >2sigma(I)
_cod_data_source_file ja408770u_si_002_3.cif
_cod_data_source_block q35c_Pd(Lc)(CH3CN)
_cod_database_code 4121135

loop_
_symmetry_equiv_pos_as_xyz
'x, y, z'
'-x, y, -z+1/2'
'x+1/2, y+1/2, z'
'-x+1/2, y+1/2, -z+1/2'
'-x, -y, -z'
'x, -y, z-1/2'
'-x+1/2, -y+1/2, -z'
'x+1/2, -y+1/2, z-1/2'

loop_
_atom_site_label
_atom_site_type_symbol
_atom_site_fract_x
_atom_site_fract_y
_atom_site_fract_z
_atom_site_U_iso_or_equiv
_atom_site_adp_type
_atom_site_occupancy
_atom_site_symmetry_multiplicity
_atom_site_calc_flag
_atom_site_refinement_flags
Pd Pd 0.136648(15) 0.274064(12) 0.32116(2) 0.00599(14) Uani 1 1 d .
O1 O 0.07710(17) 0.24716(15) 0.5384(2) 0.0127(5) Uani 1 1 d .
O2 O 0.12990(17) 0.48466(13) 0.2079(2) 0.0134(5) Uani 1 1 d .
O3 O 0.08138(17) -0.08959(14) 0.4148(2) 0.0160(6) Uani 1 1 d .
O4 O 0.20876(17) 0.33227(15) -0.0838(2) 0.0157(6) Uani 1 1 d .
N1 N 0.10971(18) 0.35813(16) 0.3729(3) 0.0083(6) Uani 1 1 d .
N2 N 0.1140(2) 0.21969(15) 0.4210(3) 0.0088(6) Uani 1 1 d .
N3 N 0.14571(19) 0.35626(17) 0.2344(3) 0.0099(6) Uani 1 1 d .
C1 C 0.0944(2) 0.26510(19) 0.4750(3) 0.0086(7) Uani 1 1 d U
C2 C 0.0947(2) 0.3460(2) 0.4481(3) 0.0091(7) Uani 1 1 d .
C3 C 0.0812(2) 0.4068(2) 0.4932(3) 0.0114(7) Uani 1 1 d .
H3 H 0.074(3) 0.404(3) 0.547(5) 0.025(13) Uiso 1 1 d .
C4 C 0.0841(2) 0.4782(2) 0.4585(3) 0.0128(7) Uani 1 1 d .
H4 H 0.075(3) 0.516(3) 0.490(4) 0.010(10) Uiso 1 1 d .
C5 C 0.0999(2) 0.48797(19) 0.3801(3) 0.0107(7) Uani 1 1 d .
H5 H 0.100(3) 0.531(3) 0.355(4) 0.016(11) Uiso 1 1 d .
C6 C 0.1123(2) 0.42590(19) 0.3372(3) 0.0086(7) Uani 1 1 d .
C7 C 0.1309(2) 0.42549(19) 0.2526(3) 0.0094(7) Uani 1 1 d .
C8 C 0.1054(2) 0.14143(19) 0.4248(3) 0.0082(7) Uani 1 1 d .
C9 C 0.1689(2) 0.09418(19) 0.4549(3) 0.0098(7) Uani 1 1 d .
H9 H 0.220(3) 0.116(2) 0.477(4) 0.007(9) Uiso 1 1 d .
C10 C 0.1595(2) 0.01721(19) 0.4517(3) 0.0117(7) Uani 1 1 d .
H10 H 0.207(3) -0.017(3) 0.475(4) 0.020(12) Uiso 1 1 d .
C11 C 0.0856(2) -0.01279(19) 0.4172(3) 0.0112(7) Uani 1 1 d .
C12 C 0.0218(2) 0.0339(2) 0.3883(3) 0.0122(7) Uani 1 1 d .
H12 H -0.031(3) 0.017(2) 0.363(4) 0.011(10) Uiso 1 1 d .
C13 C 0.0323(2) 0.1109(2) 0.3922(3) 0.0114(7) Uani 1 1 d .
H13 H -0.006(3) 0.140(3) 0.380(5) 0.023(12) Uiso 1 1 d .
C14 C 0.1618(2) 0.34781(19) 0.1531(3) 0.0100(7) Uani 1 1 d .
C15 C 0.2394(2) 0.3676(2) 0.1890(3) 0.0137(7) Uani 1 1 d .
H15 H 0.282(3) 0.385(2) 0.270(4) 0.007(10) Uiso 1 1 d .
C16 C 0.2534(2) 0.3615(2) 0.1083(3) 0.0138(7) Uani 1 1 d .
H16 H 0.303(3) 0.372(3) 0.130(4) 0.019(12) Uiso 1 1 d .
C17 C 0.1895(2) 0.33484(19) -0.0101(3) 0.0101(7) Uani 1 1 d .
C18 C 0.1122(2) 0.3140(2) -0.0458(3) 0.0133(7) Uani 1 1 d .
H18 H 0.073(3) 0.293(3) -0.123(5) 0.021(12) Uiso 1 1 d .
C19 C 0.0987(2) 0.3204(2) 0.0360(3) 0.0121(7) Uani 1 1 d .
H19 H 0.043(3) 0.303(3) 0.008(5) 0.025(13) Uiso 1 1 d .
C20 C 0.0080(3) -0.1222(2) 0.3863(4) 0.0191(8) Uani 1 1 d .
H20A H -0.047(3) -0.107(3) 0.295(5) 0.021(12) Uiso 1 1 d .
H20B H 0.001(3) -0.107(3) 0.444(5) 0.020(12) Uiso 1 1 d .
H20C H 0.013(4) -0.175(4) 0.392(5) 0.042(16) Uiso 1 1 d .
C21 C 0.1440(3) 0.3064(2) -0.2062(4) 0.0209(9) Uani 1 1 d .
H21A H 0.122(3) 0.259(3) -0.208(4) 0.008(10) Uiso 1 1 d .
H21B H 0.096(3) 0.339(3) -0.252(4) 0.013(11) Uiso 1 1 d .
H21C H 0.163(4) 0.304(4) -0.249(6) 0.06(2) Uiso 1 1 d .
N1S N 0.17126(19) 0.18874(17) 0.2716(3) 0.0118(6) Uani 1 1 d .
C1S C 0.1906(2) 0.1409(2) 0.2433(3) 0.0112(7) Uani 1 1 d .
C2S C 0.2126(3) 0.0788(2) 0.2043(4) 0.0223(9) Uani 1 1 d .
H2SA H 0.220(4) 0.090(4) 0.144(6) 0.045(17) Uiso 1 1 d .
H2SB H 0.161(4) 0.043(4) 0.157(6) 0.044(16) Uiso 1 1 d .
H2SC H 0.260(5) 0.058(4) 0.266(7) 0.052(19) Uiso 1 1 d .

loop_
_atom_site_aniso_label
_atom_site_aniso_U_11
_atom_site_aniso_U_22
_atom_site_aniso_U_33
_atom_site_aniso_U_23
_atom_site_aniso_U_13
_atom_site_aniso_U_12
Pd 0.01236(18) 0.00132(17) 0.00825(18) -0.00013(8) 0.00848(14) -0.00044(8)
O1 0.0222(13) 0.0101(12) 0.0135(13) 0.0041(10) 0.0151(12) 0.0036(11)
O2 0.0229(13) 0.0056(12) 0.0168(13) 0.0027(10) 0.0152(12) -0.0008(10)
O3 0.0228(14) 0.0029(12) 0.0217(14) -0.0001(10) 0.0142(12) -0.0008(10)
O4 0.0217(14) 0.0174(13) 0.0160(13) -0.0018(11) 0.0158(12) -0.0024(11)
N1 0.0120(14) 0.0080(14) 0.0066(13) -0.0006(11) 0.0068(12) -0.0023(11)
N2 0.0169(16) 0.0027(14) 0.0105(15) -0.0019(10) 0.0105(14) -0.0015(11)
N3 0.0172(15) 0.0087(14) 0.0091(14) 0.0001(11) 0.0109(13) -0.0001(12)
C1 0.0096(10) 0.0064(10) 0.0087(10) 0.0006(8) 0.0054(8) 0.0012(8)
C2 0.0110(16) 0.0091(17) 0.0072(15) 0.0000(13) 0.0060(14) -0.0002(13)
C3 0.0168(17) 0.0123(18) 0.0084(16) -0.0006(13) 0.0097(15) 0.0009(14)
C4 0.0184(18) 0.0080(17) 0.0106(17) -0.0029(14) 0.0089(16) 0.0014(14)
C5 0.0159(17) 0.0026(16) 0.0101(17) -0.0003(13) 0.0070(15) -0.0013(13)
C6 0.0109(16) 0.0058(16) 0.0071(15) 0.0010(12) 0.0051(14) -0.0008(12)
C7 0.0132(16) 0.0070(16) 0.0071(15) 0.0000(13) 0.0063(14) -0.0011(13)
C8 0.0146(17) 0.0050(16) 0.0068(16) 0.0016(13) 0.0078(14) -0.0011(13)
C9 0.0124(17) 0.0076(16) 0.0094(16) -0.0005(13) 0.0071(14) -0.0019(13)
C10 0.0156(17) 0.0069(17) 0.0122(17) 0.0010(13) 0.0090(15) 0.0027(14)
C11 0.0207(18) 0.0025(16) 0.0097(16) -0.0006(12) 0.0097(15) -0.0030(13)
C12 0.0149(18) 0.0090(17) 0.0142(17) 0.0012(14) 0.0102(16) -0.0020(14)
C13 0.0137(17) 0.0081(17) 0.0140(17) 0.0038(14) 0.0099(15) 0.0038(14)
C14 0.0198(18) 0.0036(15) 0.0124(17) 0.0025(13) 0.0131(15) 0.0005(13)
C15 0.0183(18) 0.0135(18) 0.0108(18) -0.0004(14) 0.0103(16) -0.0036(15)
C16 0.0146(18) 0.0136(18) 0.0165(18) 0.0021(14) 0.0117(16) -0.0018(14)
C17 0.0184(18) 0.0035(15) 0.0137(17) 0.0019(13) 0.0128(15) 0.0017(13)
C18 0.0194(19) 0.0102(17) 0.0124(18) -0.0029(14) 0.0113(16) -0.0023(14)
C19 0.0163(18) 0.0092(16) 0.0162(18) -0.0003(14) 0.0130(16) -0.0010(14)
C20 0.028(2) 0.0062(18) 0.026(2) -0.0009(15) 0.0189(19) -0.0052(15)
C21 0.033(2) 0.019(2) 0.019(2) -0.0055(17) 0.021(2) -0.0037(18)
N1S 0.0163(15) 0.0103(15) 0.0128(15) 0.0025(12) 0.0112(13) -0.0017(12)
C1S 0.0148(17) 0.0072(17) 0.0140(17) -0.0020(14) 0.0105(15) 0.0012(13)
C2S 0.022(2) 0.016(2) 0.025(2) -0.0103(17) 0.014(2) 0.0025(17)

loop_
_atom_type_symbol
_atom_type_description
_atom_type_scat_dispersion_real
_atom_type_scat_dispersion_imag
_atom_type_scat_source
C C 0.0181 0.0091 'International Tables Vol C Tables 4.2.6.8 and 6.1.1.4'
H H 0.0000 0.0000 'International Tables Vol C Tables 4.2.6.8 and 6.1.1.4'
N N 0.0311 0.0180 'International Tables Vol C Tables 4.2.6.8 and 6.1.1.4'
O O 0.0492 0.0322 'International Tables Vol C Tables 4.2.6.8 and 6.1.1.4'
Pd Pd 0.1215 3.9337 'International Tables Vol C Tables 4.2.6.8 and 6.1.1.4'

loop_
_geom_angle_atom_site_label_1
_geom_angle_atom_site_label_2
_geom_angle_atom_site_label_3
_geom_angle
N1 Pd N1S 176.75(12)
N1 Pd N3 80.85(12)
N1S Pd N3 97.50(12)
N1 Pd N2 80.54(11)
N1S Pd N2 101.18(11)
N3 Pd N2 161.29(12)
C11 O3 C20 117.1(3)
C17 O4 C21 117.0(3)
C2 N1 C6 123.7(3)
C2 N1 Pd 118.4(2)
C6 N1 Pd 117.8(2)
C1 N2 C8 118.3(3)
C1 N2 Pd 114.7(2)
C8 N2 Pd 126.4(2)
C7 N3 C14 117.9(3)
C7 N3 Pd 115.0(2)
C14 N3 Pd 127.0(2)
O1 C1 N2 128.1(3)
O1 C1 C2 120.0(3)
N2 C1 C2 111.9(3)
N1 C2 C3 119.0(3)
N1 C2 C1 114.3(3)
C3 C2 C1 126.7(3)
C4 C3 C2 118.8(3)
C4 C3 H3 117(3)
C2 C3 H3 124(3)
C5 C4 C3 120.1(3)
C5 C4 H4 125(3)
C3 C4 H4 115(3)
C6 C5 C4 118.9(3)
C6 C5 H5 119(3)
C4 C5 H5 122(3)
N1 C6 C5 119.6(3)
N1 C6 C7 114.0(3)
C5 C6 C7 126.4(3)
O2 C7 N3 128.1(3)
O2 C7 C6 119.7(3)
N3 C7 C6 112.2(3)
C13 C8 C9 118.9(3)
C13 C8 N2 121.2(3)
C9 C8 N2 119.8(3)
C8 C9 C10 120.8(3)
C8 C9 H9 119(2)
C10 C9 H9 120(2)
C11 C10 C9 119.8(3)
C11 C10 H10 121(3)
C9 C10 H10 120(3)
O3 C11 C10 115.8(3)
O3 C11 C12 124.1(3)
C10 C11 C12 120.1(3)
C11 C12 C13 119.3(3)
C11 C12 H12 124(3)
C13 C12 H12 117(3)
C8 C13 C12 121.1(3)
C8 C13 H13 119(3)
C12 C13 H13 120(3)
C19 C14 C15 119.4(3)
C19 C14 N3 119.7(3)
C15 C14 N3 120.9(3)
C16 C15 C14 120.5(3)
C16 C15 H15 122(3)
C14 C15 H15 118(3)
C15 C16 C17 120.1(3)
C15 C16 H16 122(3)
C17 C16 H16 118(3)
O4 C17 C18 124.6(3)
O4 C17 C16 115.8(3)
C18 C17 C16 119.6(3)
C17 C18 C19 119.9(3)
C17 C18 H18 117(3)
C19 C18 H18 123(3)
C14 C19 C18 120.5(3)
C14 C19 H19 122(3)
C18 C19 H19 118(3)
O3 C20 H20A 109(3)
O3 C20 H20B 111(3)
H20A C20 H20B 110(4)
O3 C20 H20C 110(4)
H20A C20 H20C 109(4)
H20B C20 H20C 107(5)
O4 C21 H21A 112(3)
O4 C21 H21B 112(3)
H21A C21 H21B 105(4)
O4 C21 H21C 111(4)
H21A C21 H21C 111(5)
H21B C21 H21C 106(5)
C1S N1S Pd 179.7(3)
N1S C1S C2S 178.1(4)
C1S C2S H2SA 117(4)
C1S C2S H2SB 106(3)
H2SA C2S H2SB 103(5)
C1S C2S H2SC 111(5)
H2SA C2S H2SC 105(6)
H2SB C2S H2SC 114(6)

loop_
_geom_bond_atom_site_label_1
_geom_bond_atom_site_label_2
_geom_bond_distance
Pd N1 1.927(3)
Pd N1S 2.018(3)
Pd N3 2.027(3)
Pd N2 2.043(3)
O1 C1 1.230(5)
O2 C7 1.237(4)
O3 C11 1.381(4)
O3 C20 1.430(5)
O4 C17 1.368(4)
O4 C21 1.432(5)
N1 C2 1.336(5)
N1 C6 1.337(5)
N2 C1 1.367(5)
N2 C8 1.423(4)
N3 C7 1.348(5)
N3 C14 1.430(4)
C1 C2 1.507(5)
C2 C3 1.393(5)
C3 C4 1.393(5)
C3 H3 0.88(5)
C4 C5 1.388(5)
C4 H4 0.91(5)
C5 C6 1.381(5)
C5 H5 0.85(5)
C6 C7 1.510(5)
C8 C13 1.386(5)
C8 C9 1.386(5)
C9 C10 1.393(5)
C9 H9 0.98(4)
C10 C11 1.387(5)
C10 H10 1.02(5)
C11 C12 1.391(5)
C12 C13 1.395(5)
C12 H12 0.96(5)
C13 H13 0.87(5)
C14 C19 1.389(5)
C14 C15 1.391(5)
C15 C16 1.383(5)
C15 H15 0.95(5)
C16 C17 1.399(5)
C16 H16 0.88(5)
C17 C18 1.390(5)
C18 C19 1.392(5)
C18 H18 0.93(5)
C19 H19 1.00(5)
C20 H20A 1.07(5)
C20 H20B 0.97(5)
C20 H20C 0.95(7)
C21 H21A 0.96(5)
C21 H21B 0.96(5)
C21 H21C 0.94(7)
N1S C1S 1.134(5)
C1S C2S 1.455(5)
C2S H2SA 0.99(6)
C2S H2SB 1.04(6)
C2S H2SC 0.87(7)

loop_
_geom_torsion_atom_site_label_1
_geom_torsion_atom_site_label_2
_geom_torsion_atom_site_label_3
_geom_torsion_atom_site_label_4
_geom_torsion
N1S Pd N1 C2 -119(2)
N3 Pd N1 C2 -178.5(3)
N2 Pd N1 C2 3.5(3)
N1S Pd N1 C6 57(2)
N3 Pd N1 C6 -2.6(3)
N2 Pd N1 C6 179.4(3)
N1 Pd N2 C1 -1.5(2)
N1S Pd N2 C1 175.7(2)
N3 Pd N2 C1 -7.7(5)
N1 Pd N2 C8 169.2(3)
N1S Pd N2 C8 -13.6(3)
N3 Pd N2 C8 163.0(3)
N1 Pd N3 C7 0.6(3)
N1S Pd N3 C7 -176.5(3)
N2 Pd N3 C7 6.8(5)
N1 Pd N3 C14 -176.1(3)
N1S Pd N3 C14 6.7(3)
N2 Pd N3 C14 -169.9(3)
C8 N2 C1 O1 7.6(6)
Pd N2 C1 O1 179.1(3)
C8 N2 C1 C2 -171.9(3)
Pd N2 C1 C2 -0.4(4)
C6 N1 C2 C3 -0.2(5)
Pd N1 C2 C3 175.4(3)
C6 N1 C2 C1 179.7(3)
Pd N1 C2 C1 -4.6(4)
O1 C1 C2 N1 -176.4(3)
N2 C1 C2 N1 3.1(4)
O1 C1 C2 C3 3.5(6)
N2 C1 C2 C3 -177.0(3)
N1 C2 C3 C4 -0.3(5)
C1 C2 C3 C4 179.8(3)
C2 C3 C4 C5 0.3(5)
C3 C4 C5 C6 0.2(5)
C2 N1 C6 C5 0.7(5)
Pd N1 C6 C5 -175.0(3)
C2 N1 C6 C7 179.6(3)
Pd N1 C6 C7 3.9(4)
C4 C5 C6 N1 -0.7(5)
C4 C5 C6 C7 -179.4(3)
C14 N3 C7 O2 -0.6(6)
Pd N3 C7 O2 -177.7(3)
C14 N3 C7 C6 178.2(3)
Pd N3 C7 C6 1.2(4)
N1 C6 C7 O2 175.7(3)
C5 C6 C7 O2 -5.5(5)
N1 C6 C7 N3 -3.2(4)
C5 C6 C7 N3 175.6(3)
C1 N2 C8 C13 49.1(5)
Pd N2 C8 C13 -121.3(3)
C1 N2 C8 C9 -134.6(3)
Pd N2 C8 C9 55.0(4)
C13 C8 C9 C10 0.5(5)
N2 C8 C9 C10 -175.9(3)
C8 C9 C10 C11 0.4(5)
C20 O3 C11 C10 176.6(3)
C20 O3 C11 C12 -3.1(5)
C9 C10 C11 O3 179.0(3)
C9 C10 C11 C12 -1.2(5)
O3 C11 C12 C13 -179.1(3)
C10 C11 C12 C13 1.2(5)
C9 C8 C13 C12 -0.5(5)
N2 C8 C13 C12 175.8(3)
C11 C12 C13 C8 -0.3(5)
C7 N3 C14 C19 -103.4(4)
Pd N3 C14 C19 73.3(4)
C7 N3 C14 C15 75.8(4)
Pd N3 C14 C15 -107.5(3)
C19 C14 C15 C16 1.3(5)
N3 C14 C15 C16 -177.9(3)
C14 C15 C16 C17 -0.4(6)
C21 O4 C17 C18 0.2(5)
C21 O4 C17 C16 -179.0(3)
C15 C16 C17 O4 178.7(3)
C15 C16 C17 C18 -0.5(5)
O4 C17 C18 C19 -178.6(3)
C16 C17 C18 C19 0.6(5)
C15 C14 C19 C18 -1.2(5)
N3 C14 C19 C18 178.0(3)
C17 C18 C19 C14 0.3(5)
N1 Pd N1S C1S -88(67)
N3 Pd N1S C1S -28(68)
N2 Pd N1S C1S 151(100)
Pd N1S C1S C2S -78(76)
